data_4000241
_journal_name_full 'Chemistry of Materials'
_journal_paper_doi 10.1021/cm021063e
_journal_year 2003
_chemical_formula_sum 'In8 La2 Rh'
_chemical_formula_weight 1299.29
_space_group_IT_number 123
_symmetry_cell_setting tetragonal
_symmetry_space_group_name_Hall '-P 4 2'
_symmetry_space_group_name_H-M 'P 4/m m m'
_atom_sites_solution_hydrogens ?
_atom_sites_solution_primary direct
_atom_sites_solution_secondary difmap
_cell_angle_alpha 90.00
_cell_angle_beta 90.00
_cell_angle_gamma 90.00
_cell_formula_units_Z 1
_cell_length_a 4.6980(2)
_cell_length_b 4.6980(2)
_cell_length_c 12.3440(4)
_cell_measurement_reflns_used 1171
_cell_measurement_temperature 293(2)
_cell_measurement_theta_max 45.23
_cell_measurement_theta_min 3.30
_cell_volume 272.447(19)
_diffrn_ambient_temperature 297
_diffrn_detector_area_resol_mean ?
_diffrn_measurement_device_type KappaCCD
_diffrn_measurement_method ' \w scans with/k offsets'
_diffrn_radiation_monochromator graphite
_diffrn_radiation_source 'fine-focus sealed tube'
_diffrn_radiation_type MoK\a
_diffrn_radiation_wavelength 0.71073
_diffrn_reflns_av_R_equivalents 0.0571
_diffrn_reflns_av_sigmaI/netI 0.0458
_diffrn_reflns_limit_h_max 9
_diffrn_reflns_limit_h_min -9
_diffrn_reflns_limit_k_max 6
_diffrn_reflns_limit_k_min -6
_diffrn_reflns_limit_l_max 24
_diffrn_reflns_limit_l_min -22
_diffrn_reflns_number 2197
_diffrn_reflns_theta_max 45.23
_diffrn_reflns_theta_min 3.30
_diffrn_standards_decay_% <2
_diffrn_standards_interval_count ?
_diffrn_standards_interval_time ?
_diffrn_standards_number 0
_exptl_absorpt_coefficient_mu 25.631
_exptl_absorpt_correction_T_max 0.5667
_exptl_absorpt_correction_T_min 0.2495
_exptl_absorpt_correction_type multi-scan
_exptl_absorpt_process_details 'HKL Scalepak (Otwinowski & Minor 1997)'
_exptl_crystal_colour black
_exptl_crystal_density_diffrn 7.919
_exptl_crystal_density_meas ?
_exptl_crystal_density_method 'not measured'
_exptl_crystal_description fragment
_exptl_crystal_F_000 551
_exptl_crystal_size_max 0.08
_exptl_crystal_size_mid 0.05
_exptl_crystal_size_min 0.03
_refine_ls_extinction_coef 0.015(2)
_refine_ls_extinction_expression Fc^*^=kFc[1+0.001xFc^2^\l^3^/sin(2\q)]^-1/4^
_refine_ls_extinction_method SHELXL
_refine_ls_goodness_of_fit_ref 1.044
_refine_ls_hydrogen_treatment ?
_refine_ls_matrix_type full
_refine_ls_number_parameters 17
_refine_ls_number_reflns 730
_refine_ls_number_restraints 0
_refine_ls_restrained_S_all 1.044
_refine_ls_R_factor_all 0.0705
_refine_ls_R_factor_gt 0.0586
_refine_ls_shift/su_max 0.000
_refine_ls_shift/su_mean 0.000
_refine_ls_structure_factor_coef Fsqd
_refine_ls_weighting_details 'calc w=1/[\s^2^(Fo^2^)+(0.1025P)^2^+1.4540P] where P=(Fo^2^+2Fc^2^)/3'
_refine_ls_weighting_scheme calc
_refine_ls_wR_factor_gt 0.1513
_refine_ls_wR_factor_ref 0.1634
_reflns_number_gt 592
_reflns_number_total 730
_reflns_threshold_expression >2sigma(I)
_cod_depositor_comments
;
The following automatic conversions were performed:
'_symmetry_cell_setting' value 'Tetragonal' changed to 'tetragonal'
according to '/home/saulius/struct/CIF-dictionaries/cif_core.dic'
dictionary named 'cif_core.dic' version 2.4.1 from 2010-06-29.

Automatic conversion script
Id: cif_fix_enum 1527 2010-12-29 10:47:43Z saulius 
;
_cod_database_code 4000241

loop_
_symmetry_equiv_pos_as_xyz
'x, y, z'
'-x, -y, z'
'x, -y, -z'
'-x, y, -z'
'-y, -x, -z'
'y, x, -z'
'y, -x, z'
'-y, x, z'
'-x, -y, -z'
'x, y, -z'
'-x, y, z'
'x, -y, z'
'y, x, z'
'-y, -x, z'
'-y, x, -z'
'y, -x, -z'

loop_
_atom_site_label
_atom_site_type_symbol
_atom_site_fract_x
_atom_site_fract_y
_atom_site_fract_z
_atom_site_U_iso_or_equiv
_atom_site_adp_type
_atom_site_occupancy
_atom_site_symmetry_multiplicity
_atom_site_calc_flag
_atom_site_refinement_flags
_atom_site_disorder_assembly
_atom_site_disorder_group
Rh1 Rh 0.0000 0.0000 0.0000 0.0096(2) Uani 1 16 d S . .
La1 La 0.0000 0.0000 0.30627(5) 0.00910(17) Uani 1 8 d S . .
In1 In 0.5000 0.0000 0.5000 0.0191(2) Uani 1 8 d S . .
In2 In 0.5000 0.0000 0.11788(5) 0.01286(18) Uani 1 4 d S . .
In3 In 0.5000 0.5000 0.30368(8) 0.0151(2) Uani 1 8 d S . .

loop_
_atom_site_aniso_label
_atom_site_aniso_U_11
_atom_site_aniso_U_22
_atom_site_aniso_U_33
_atom_site_aniso_U_23
_atom_site_aniso_U_13
_atom_site_aniso_U_12
Rh1 0.0096(3) 0.0096(3) 0.0098(4) 0.000 0.000 0.000
La1 0.00962(19) 0.00962(19) 0.0081(3) 0.000 0.000 0.000
In1 0.0125(3) 0.0337(5) 0.0110(4) 0.000 0.000 0.000
In2 0.0099(2) 0.0197(3) 0.0089(3) 0.000 0.000 0.000
In3 0.0119(2) 0.0119(2) 0.0216(5) 0.000 0.000 0.000
